data_4337124
loop_
_publ_author_name
'Han, Zhan-Gang'
'Chang, Xiao-Qing'
'Yan, Jin-Shuang'
'Gong, Kai-Ning'
'Zhao, Chuan'
'Zhai, Xue-Liang'

_publ_section_title
;
 An Unusual Metallic Oxygen Cluster Consisting of a {AlMo12O40(MoO2)}.
;
_journal_issue 2
_journal_name_full 'Inorganic chemistry'
_journal_page_first 670
_journal_page_last 672
_journal_paper_doi 10.1021/ic402126e
_journal_volume 53
_journal_year 2014
_chemical_formula_sum 'C32.5 H44 Al Mo14 N5 O46'
_chemical_formula_weight 2610.77
_chemical_name_systematic
; 
 ? 
;
_space_group_IT_number 2
_symmetry_cell_setting triclinic
_symmetry_space_group_name_Hall '-P 1'
_symmetry_space_group_name_H-M 'P -1'
_atom_sites_solution_hydrogens geom
_atom_sites_solution_primary direct
_atom_sites_solution_secondary difmap
_audit_creation_method SHELXL-97
_cell_angle_alpha 86.845(2)
_cell_angle_beta 75.4410(10)
_cell_angle_gamma 65.0950(10)
_cell_formula_units_Z 2
_cell_length_a 12.6215(13)
_cell_length_b 13.7714(14)
_cell_length_c 20.966(2)
_cell_measurement_temperature 298(2)
_cell_volume 3193.8(6)
_computing_cell_refinement 'Bruker SMART'
_computing_data_collection 'Bruker SMART'
_computing_data_reduction 'Bruker SAINT'
_computing_molecular_graphics 'Bruker SHELXTL'
_computing_publication_material 'Bruker SHELXTL'
_computing_structure_refinement 'Bruker SHELXTL'
_computing_structure_solution 'Bruker SHELXTL'
_diffrn_ambient_temperature 298(2)
_diffrn_measured_fraction_theta_full 0.983
_diffrn_measured_fraction_theta_max 0.983
_diffrn_measurement_device_type 'CCD area detector'
_diffrn_measurement_method 'phi and omega scans'
_diffrn_radiation_monochromator graphite
_diffrn_radiation_source 'fine-focus sealed tube'
_diffrn_radiation_type MoK\a
_diffrn_radiation_wavelength 0.71073
_diffrn_reflns_av_R_equivalents 0.0212
_diffrn_reflns_av_sigmaI/netI 0.0440
_diffrn_reflns_limit_h_max 15
_diffrn_reflns_limit_h_min -13
_diffrn_reflns_limit_k_max 16
_diffrn_reflns_limit_k_min -16
_diffrn_reflns_limit_l_max 24
_diffrn_reflns_limit_l_min -22
_diffrn_reflns_number 16229
_diffrn_reflns_theta_full 25.01
_diffrn_reflns_theta_max 25.01
_diffrn_reflns_theta_min 1.01
_exptl_absorpt_coefficient_mu 2.769
_exptl_absorpt_correction_T_max 0.717
_exptl_absorpt_correction_T_min 0.412
_exptl_absorpt_correction_type empirical
_exptl_absorpt_process_details sadabs
_exptl_crystal_colour red
_exptl_crystal_density_diffrn 2.702
_exptl_crystal_density_method 'not measured'
_exptl_crystal_description block
_exptl_crystal_F_000 2461
_exptl_crystal_size_max 0.34
_exptl_crystal_size_mid 0.27
_exptl_crystal_size_min 0.12
_refine_diff_density_max 2.033
_refine_diff_density_min -1.193
_refine_diff_density_rms 0.149
_refine_ls_extinction_method none
_refine_ls_goodness_of_fit_ref 1.033
_refine_ls_hydrogen_treatment constr
_refine_ls_matrix_type full
_refine_ls_number_parameters 931
_refine_ls_number_reflns 11063
_refine_ls_number_restraints 1058
_refine_ls_restrained_S_all 1.007
_refine_ls_R_factor_all 0.0553
_refine_ls_R_factor_gt 0.0419
_refine_ls_shift/su_max 0.004
_refine_ls_shift/su_mean 0.000
_refine_ls_structure_factor_coef Fsqd
_refine_ls_weighting_details 'calc w=1/[\s^2^(Fo^2^)+(0.0588P)^2^+8.1012P] where P=(Fo^2^+2Fc^2^)/3'
_refine_ls_weighting_scheme calc
_refine_ls_wR_factor_gt 0.1102
_refine_ls_wR_factor_ref 0.1200
_reflns_number_gt 8725
_reflns_number_total 11063
_reflns_threshold_expression >2sigma(I)
_cod_data_source_file ic402126e_si_002.cif
_cod_data_source_block 120525fm
_cod_depositor_comments
;
The following automatic conversions were performed:

'_symmetry_cell_setting' value 'Triclinic' changed to 'triclinic'
according to
/usr/data/users/saulius/automatic-downloads/current/ACS/lib/dictionaries/cif_core.dic
dictionary named 'cif_core.dic' version 2.4.2 from 2011-04-26.

Automatic conversion script
Id: cif_fix_values 2281 2013-09-26 08:29:07Z andrius 
;
_cod_original_sg_symbol_H-M P-1
_cod_original_formula_sum 'C32.50 H44 Al Mo14 N5 O46 '
_cod_database_code 4337124

loop_
_symmetry_equiv_pos_as_xyz
'x, y, z'
'-x, -y, -z'

loop_
_atom_site_label
_atom_site_type_symbol
_atom_site_fract_x
_atom_site_fract_y
_atom_site_fract_z
_atom_site_U_iso_or_equiv
_atom_site_adp_type
_atom_site_occupancy
_atom_site_symmetry_multiplicity
_atom_site_calc_flag
_atom_site_refinement_flags
_atom_site_disorder_assembly
_atom_site_disorder_group
Mo1 Mo 0.68959(5) 0.33563(6) 0.24874(3) 0.03788(17) Uani 1 1 d . . .
Mo2 Mo 1.19183(5) 0.25956(5) 0.11022(3) 0.02919(15) Uani 1 1 d . . .
Mo3 Mo 0.79094(5) 0.18539(5) 0.38022(3) 0.02989(15) Uani 1 1 d . . .
Mo4 Mo 0.82102(6) 0.07371(6) 0.23953(3) 0.04069(17) Uani 1 1 d . . .
Mo5 Mo 1.10871(6) 0.06603(5) 0.38130(3) 0.03661(16) Uani 1 1 d . . .
Mo6 Mo 1.13962(6) -0.05281(5) 0.24280(3) 0.03345(16) Uani 1 1 d . . .
Mo7 Mo 1.29603(5) 0.10104(5) 0.25386(3) 0.03196(15) Uani 1 1 d . . .
Mo8 Mo 1.03911(5) 0.10339(5) 0.09755(3) 0.02883(14) Uani 1 1 d . . .
Mo9 Mo 1.13904(6) 0.39335(6) 0.26915(4) 0.04259(18) Uani 1 1 d . . .
Mo10 Mo 0.90785(6) 0.36490(5) 0.10615(3) 0.03827(17) Uani 1 1 d . . .
Mo11 Mo 0.85743(6) 0.50373(5) 0.26288(3) 0.03851(17) Uani 1 1 d . . .
Mo12 Mo 0.95146(5) 0.35912(5) 0.39607(3) 0.03409(16) Uani 1 1 d . . .
Mo13 Mo 0.67316(6) 0.45019(5) 0.38632(3) 0.03999(17) Uani 1 1 d . . .
Mo14 Mo 1.31760(5) -0.00559(5) 0.11375(3) 0.03532(16) Uani 1 1 d . . .
Al1 Al 0.99409(16) 0.22463(15) 0.24915(9) 0.0239(4) Uani 1 1 d . . .
O1 O 0.9887(4) 0.3408(4) 0.2843(2) 0.0300(10) Uani 1 1 d . . .
O2 O 0.8586(4) 0.2074(4) 0.2727(2) 0.0311(11) Uani 1 1 d . . .
O3 O 1.1047(4) 0.1141(4) 0.2765(2) 0.0304(10) Uani 1 1 d . . .
O4 O 1.0234(4) 0.2364(3) 0.1620(2) 0.0282(10) Uani 1 1 d . . .
O5 O 0.6467(4) 0.3290(4) 0.3541(2) 0.0404(12) Uani 1 1 d . . .
O6 O 0.8337(4) 0.3039(4) 0.3887(2) 0.0328(11) Uani 1 1 d . . .
O7 O 0.5450(5) 0.4208(5) 0.2525(3) 0.0608(17) Uani 1 1 d . . .
O8 O 0.6827(4) 0.2063(5) 0.2350(3) 0.0453(13) Uani 1 1 d . . .
O9 O 0.6960(4) 0.1969(5) 0.4557(2) 0.0460(13) Uani 1 1 d . . .
O10 O 0.7557(4) 0.0943(4) 0.3366(2) 0.0418(13) Uani 1 1 d . . .
O11 O 0.9375(4) 0.0945(4) 0.3917(2) 0.0374(12) Uani 1 1 d . . .
O12 O 0.7737(5) -0.0169(5) 0.2235(3) 0.0622(17) Uani 1 1 d . . .
O13 O 1.1306(5) 0.0145(5) 0.4542(3) 0.0544(15) Uani 1 1 d . . .
O14 O 0.9791(4) -0.0191(4) 0.2553(2) 0.0400(12) Uani 1 1 d . . .
O15 O 1.1533(5) -0.0660(4) 0.3289(2) 0.0430(13) Uani 1 1 d . . .
O16 O 0.9070(4) 0.0889(4) 0.1511(2) 0.0385(12) Uani 1 1 d . . .
O17 O 1.2071(5) -0.1832(4) 0.2174(3) 0.0533(15) Uani 1 1 d . . .
O18 O 1.2697(4) 0.0534(4) 0.3393(2) 0.0419(13) Uani 1 1 d . . .
O19 O 1.1321(4) 0.0167(4) 0.1577(2) 0.0318(11) Uani 1 1 d . . .
O20 O 1.0836(5) 0.0136(4) 0.0334(2) 0.0441(13) Uani 1 1 d . . .
O21 O 1.3098(4) -0.0393(4) 0.2073(2) 0.0368(11) Uani 1 1 d . . .
O22 O 1.2124(4) 0.1124(4) 0.0662(2) 0.0335(11) Uani 1 1 d . . .
O23 O 1.4469(4) 0.0590(5) 0.2359(3) 0.0558(16) Uani 1 1 d . . .
O24 O 1.2623(4) 0.1461(4) 0.1676(2) 0.0314(10) Uani 1 1 d . . .
O25 O 1.3175(4) 0.2557(4) 0.0543(2) 0.0446(13) Uani 1 1 d . . .
O26 O 1.0750(4) 0.3473(4) 0.0680(2) 0.0399(12) Uani 1 1 d . . .
O27 O 1.2403(4) 0.2441(4) 0.2769(2) 0.0390(12) Uani 1 1 d . . .
O28 O 0.9576(4) 0.2290(4) 0.0585(2) 0.0376(12) Uani 1 1 d . . .
O29 O 1.1671(4) 0.3566(4) 0.1746(2) 0.0367(12) Uani 1 1 d . . .
O30 O 1.2384(5) 0.4475(5) 0.2623(3) 0.0636(18) Uani 1 1 d . . .
O31 O 0.9941(5) 0.5228(4) 0.2628(3) 0.0480(14) Uani 1 1 d . . .
O32 O 0.8377(5) 0.4516(5) 0.0542(3) 0.0588(16) Uani 1 1 d . . .
O33 O 0.8917(5) 0.4650(4) 0.1750(3) 0.0448(13) Uani 1 1 d . . .
O34 O 1.0687(5) 0.4105(4) 0.3637(2) 0.0440(13) Uani 1 1 d . . .
O35 O 0.7734(4) 0.3456(4) 0.1654(2) 0.0423(13) Uani 1 1 d . . .
O36 O 0.7503(4) 0.4290(4) 0.2808(2) 0.0385(12) Uani 1 1 d . . .
O37 O 0.9032(5) 0.4081(4) 0.4755(3) 0.0502(14) Uani 1 1 d . . .
O38 O 0.8081(4) 0.4934(4) 0.3693(2) 0.0403(12) Uani 1 1 d . . .
O39 O 0.7563(5) 0.6319(4) 0.2689(3) 0.0645(18) Uani 1 1 d . . .
O40 O 1.0550(4) 0.2176(4) 0.4013(2) 0.0370(11) Uani 1 1 d . . .
O41 O 1.3349(5) -0.1193(4) 0.0743(3) 0.0556(15) Uani 1 1 d . . .
O42 O 1.4587(4) -0.0083(5) 0.0879(3) 0.0519(14) Uani 1 1 d . . .
O43 O 0.6349(4) 0.4414(4) 0.4702(3) 0.0486(14) Uani 1 1 d . . .
O44 O 0.5520(5) 0.5616(5) 0.3747(3) 0.0630(17) Uani 1 1 d . . .
C1 C 0.5615(9) 0.1722(7) 0.1193(5) 0.062(2) Uani 1 1 d U . .
H1 H 0.5310 0.1241 0.1392 0.074 Uiso 1 1 calc R . .
C2 C 0.4946(8) 0.2802(8) 0.1332(5) 0.060(2) Uani 1 1 d U . .
H2 H 0.4194 0.3052 0.1633 0.072 Uiso 1 1 calc R . .
C3 C 0.5380(7) 0.3519(7) 0.1029(4) 0.0476(18) Uani 1 1 d U . .
C4 C 0.6539(7) 0.3073(7) 0.0606(4) 0.0503(19) Uani 1 1 d U . .
H4 H 0.6889 0.3521 0.0400 0.060 Uiso 1 1 calc R . .
C5 C 0.7152(8) 0.2008(7) 0.0494(4) 0.056(2) Uani 1 1 d U . .
H5 H 0.7921 0.1723 0.0210 0.067 Uiso 1 1 calc R . .
C6 C 0.4662(8) 0.4685(7) 0.1145(5) 0.067(2) Uani 1 1 d U . .
H6A H 0.5105 0.5050 0.0870 0.080 Uiso 1 1 calc R . .
H6B H 0.4545 0.4886 0.1602 0.080 Uiso 1 1 calc R . .
C7 C 0.3408(8) 0.5064(7) 0.0993(5) 0.061(2) Uani 1 1 d U . .
H7A H 0.3512 0.4999 0.0520 0.073 Uiso 1 1 calc R . .
H7B H 0.3019 0.4611 0.1202 0.073 Uiso 1 1 calc R . .
C8 C 0.2631(8) 0.6201(7) 0.1240(5) 0.066(2) Uani 1 1 d U . .
H8A H 0.2538 0.6246 0.1713 0.079 Uiso 1 1 calc R . .
H8B H 0.3053 0.6633 0.1040 0.079 Uiso 1 1 calc R . .
C9 C -0.0380(9) 0.6633(8) 0.0994(5) 0.068(2) Uani 1 1 d U . .
H9 H -0.0828 0.6251 0.0971 0.082 Uiso 1 1 calc R . .
C10 C 0.0766(9) 0.6112(8) 0.1068(5) 0.069(2) Uani 1 1 d U . .
H10 H 0.1110 0.5370 0.1086 0.083 Uiso 1 1 calc R . .
C11 C 0.1416(8) 0.6682(7) 0.1117(4) 0.058(2) Uani 1 1 d U . .
C12 C 0.0867(9) 0.7783(7) 0.1059(5) 0.064(2) Uani 1 1 d U . .
H12 H 0.1281 0.8198 0.1081 0.077 Uiso 1 1 calc R . .
C13 C -0.0259(9) 0.8257(8) 0.0970(5) 0.066(2) Uani 1 1 d U . .
H13 H -0.0612 0.8991 0.0920 0.079 Uiso 1 1 calc R . .
C14 C 0.3904(8) 0.2594(9) 0.3825(5) 0.068(2) Uani 1 1 d U . .
H14 H 0.4173 0.2358 0.3382 0.082 Uiso 1 1 calc R . .
C15 C 0.2971(9) 0.2462(9) 0.4223(5) 0.072(2) Uani 1 1 d U . .
H15 H 0.2581 0.2145 0.4045 0.086 Uiso 1 1 calc R . .
C16 C 0.2562(8) 0.2775(8) 0.4886(5) 0.061(2) Uani 1 1 d U . .
C17 C 0.3143(8) 0.3255(8) 0.5116(5) 0.065(2) Uani 1 1 d U . .
H17 H 0.2894 0.3494 0.5558 0.078 Uiso 1 1 calc R . .
C18 C 0.4095(8) 0.3393(8) 0.4705(5) 0.064(2) Uani 1 1 d U . .
H18 H 0.4497 0.3714 0.4870 0.077 Uiso 1 1 calc R . .
C19 C 0.1583(9) 0.2500(10) 0.5325(5) 0.079(2) Uani 1 1 d U . .
H19A H 0.0843 0.2917 0.5192 0.095 Uiso 1 1 calc R . .
H19B H 0.1796 0.1752 0.5224 0.095 Uiso 1 1 calc R . .
C20 C 0.1312(9) 0.2647(10) 0.6017(5) 0.081(3) Uani 1 1 d U . .
H20A H 0.0942 0.3411 0.6133 0.097 Uiso 1 1 calc R . .
H20B H 0.2064 0.2339 0.6150 0.097 Uiso 1 1 calc R . .
C21 C 0.0491(10) 0.2169(11) 0.6407(6) 0.096(3) Uani 1 1 d U . .
H21A H 0.0889 0.1396 0.6326 0.115 Uiso 1 1 calc R . .
H21B H 0.0355 0.2326 0.6873 0.115 Uiso 1 1 calc R . .
C22 C -0.2072(11) 0.2646(10) 0.5613(5) 0.075(2) Uani 1 1 d U . .
H22 H -0.2260 0.2408 0.5268 0.090 Uiso 1 1 calc R . .
C23 C -0.0915(10) 0.2117(9) 0.5754(5) 0.074(3) Uani 1 1 d U . .
H23 H -0.0332 0.1482 0.5525 0.089 Uiso 1 1 calc R . .
C24 C -0.0698(8) 0.2580(8) 0.6239(5) 0.057(2) Uani 1 1 d U . .
C25 C -0.1553(11) 0.3408(10) 0.6588(6) 0.089(3) Uani 1 1 d U . .
H25 H -0.1389 0.3696 0.6923 0.107 Uiso 1 1 calc R . .
C26 C -0.2588(13) 0.3842(11) 0.6501(7) 0.105(3) Uani 1 1 d U . .
H26 H -0.3182 0.4414 0.6784 0.126 Uiso 1 1 calc R . .
C28' C 0.5942(10) 0.8980(12) 0.3284(6) 0.075(4) Uani 0.50 1 d PGU A 1
N6 N 0.5097(12) 0.8551(12) 0.3455(5) 0.078(3) Uani 0.50 1 d PGU A 1
C32 C 0.4417(13) 0.8668(14) 0.4104(5) 0.081(4) Uani 0.50 1 d PGDU A 1
C33 C 0.4582(14) 0.9215(13) 0.4581(5) 0.081(4) Uani 0.50 1 d PGDU A 1
C34 C 0.5427(13) 0.9645(10) 0.4410(7) 0.076(4) Uani 0.50 1 d PGU . 1
C35 C 0.6107(11) 0.9527(11) 0.3762(8) 0.083(4) Uani 0.50 1 d PGU A 1
C36 C 0.4212(17) 0.9715(15) 0.5251(7) 0.087(5) Uani 0.50 1 d PDU . .
N5 N 0.5828(10) 0.7850(9) 0.2009(4) 0.081(4) Uani 0.50 1 d PGU B 2
C27 C 0.6242(9) 0.8452(10) 0.2305(6) 0.080(4) Uani 0.50 1 d PGU B 2
C28 C 0.5792(12) 0.8737(10) 0.2977(7) 0.072(4) Uani 0.50 1 d PGU B 2
C29 C 0.4928(13) 0.8419(12) 0.3353(4) 0.085(4) Uani 0.50 1 d PGDU B 2
C30 C 0.4514(9) 0.7817(11) 0.3056(7) 0.078(4) Uani 0.50 1 d PGU B 2
C31 C 0.4964(10) 0.7532(8) 0.2384(7) 0.069(4) Uani 0.50 1 d PGU B 2
C32' C 0.447(2) 0.880(2) 0.4152(14) 0.075(4) Uani 0.50 1 d PU B 2
C33' C 0.484(2) 0.9492(16) 0.4448(13) 0.074(4) Uani 0.50 1 d PU B 2
N1 N 0.6677(6) 0.1370(6) 0.0782(4) 0.0532(17) Uani 1 1 d U . .
H1A H 0.7082 0.0690 0.0697 0.064 Uiso 1 1 calc R . .
N2 N -0.0850(7) 0.7687(6) 0.0954(4) 0.065(2) Uani 1 1 d U . .
H2A H -0.1579 0.8008 0.0917 0.077 Uiso 1 1 calc R . .
N3 N 0.4440(6) 0.3076(6) 0.4082(4) 0.0537(17) Uani 1 1 d U . .
H3 H 0.5030 0.3180 0.3828 0.064 Uiso 1 1 calc R . .
N4 N -0.2856(9) 0.3499(9) 0.6007(6) 0.097(3) Uani 1 1 d U . .
H4A H -0.3563 0.3843 0.5941 0.117 Uiso 1 1 calc R . .
O1W O 0.2917(5) 0.0823(4) 0.9346(3) 0.0500(14) Uani 1 1 d . . .
O2W O 0.607(3) 0.6850(10) 0.0692(10) 0.62(3) Uani 1 1 d . . .

loop_
_atom_site_aniso_label
_atom_site_aniso_U_11
_atom_site_aniso_U_22
_atom_site_aniso_U_33
_atom_site_aniso_U_23
_atom_site_aniso_U_13
_atom_site_aniso_U_12
Mo1 0.0226(3) 0.0536(4) 0.0350(4) 0.0085(3) -0.0091(3) -0.0136(3)
Mo2 0.0297(3) 0.0306(3) 0.0270(3) 0.0017(2) -0.0010(2) -0.0159(3)
Mo3 0.0268(3) 0.0426(4) 0.0249(3) 0.0052(3) -0.0040(2) -0.0208(3)
Mo4 0.0416(4) 0.0562(4) 0.0367(4) -0.0007(3) -0.0056(3) -0.0343(3)
Mo5 0.0336(3) 0.0449(4) 0.0293(3) 0.0074(3) -0.0111(3) -0.0135(3)
Mo6 0.0419(4) 0.0250(3) 0.0332(4) 0.0054(3) -0.0105(3) -0.0137(3)
Mo7 0.0221(3) 0.0428(4) 0.0297(3) 0.0007(3) -0.0070(2) -0.0120(3)
Mo8 0.0308(3) 0.0337(3) 0.0241(3) 0.0003(2) -0.0071(2) -0.0153(3)
Mo9 0.0403(4) 0.0452(4) 0.0448(4) -0.0147(3) 0.0076(3) -0.0286(3)
Mo10 0.0372(4) 0.0382(4) 0.0310(4) 0.0091(3) -0.0078(3) -0.0092(3)
Mo11 0.0399(4) 0.0258(3) 0.0382(4) -0.0009(3) 0.0034(3) -0.0101(3)
Mo12 0.0318(3) 0.0430(4) 0.0297(3) -0.0053(3) -0.0009(3) -0.0209(3)
Mo13 0.0274(3) 0.0440(4) 0.0386(4) -0.0039(3) 0.0023(3) -0.0109(3)
Mo14 0.0307(3) 0.0344(3) 0.0344(4) -0.0039(3) -0.0047(3) -0.0088(3)
Al1 0.0211(10) 0.0267(10) 0.0261(11) 0.0033(8) -0.0058(8) -0.0124(8)
O1 0.029(2) 0.034(3) 0.028(3) 0.000(2) -0.0013(19) -0.017(2)
O2 0.029(2) 0.036(3) 0.030(3) 0.005(2) -0.006(2) -0.017(2)
O3 0.031(2) 0.035(3) 0.028(3) 0.003(2) -0.008(2) -0.016(2)
O4 0.030(2) 0.029(2) 0.024(2) 0.0050(19) -0.0050(19) -0.012(2)
O5 0.027(3) 0.054(3) 0.040(3) 0.003(2) -0.006(2) -0.019(2)
O6 0.025(2) 0.041(3) 0.034(3) -0.002(2) -0.004(2) -0.016(2)
O7 0.032(3) 0.083(4) 0.056(4) 0.008(3) -0.012(3) -0.013(3)
O8 0.035(3) 0.072(4) 0.038(3) 0.005(3) -0.011(2) -0.029(3)
O9 0.038(3) 0.072(4) 0.033(3) 0.006(3) -0.002(2) -0.033(3)
O10 0.047(3) 0.061(3) 0.033(3) 0.007(2) -0.008(2) -0.039(3)
O11 0.032(3) 0.048(3) 0.036(3) 0.009(2) -0.009(2) -0.021(2)
O12 0.064(4) 0.077(4) 0.062(4) -0.009(3) -0.004(3) -0.051(4)
O13 0.049(3) 0.070(4) 0.039(3) 0.018(3) -0.017(3) -0.019(3)
O14 0.045(3) 0.038(3) 0.044(3) 0.007(2) -0.011(2) -0.024(2)
O15 0.051(3) 0.036(3) 0.036(3) 0.011(2) -0.014(2) -0.013(2)
O16 0.038(3) 0.052(3) 0.032(3) -0.001(2) -0.007(2) -0.025(2)
O17 0.072(4) 0.032(3) 0.052(4) 0.002(3) -0.013(3) -0.019(3)
O18 0.029(3) 0.060(3) 0.032(3) -0.001(2) -0.012(2) -0.012(2)
O19 0.032(3) 0.032(3) 0.030(3) 0.001(2) -0.008(2) -0.012(2)
O20 0.045(3) 0.055(3) 0.035(3) -0.007(2) -0.008(2) -0.023(3)
O21 0.034(3) 0.034(3) 0.035(3) 0.003(2) -0.010(2) -0.006(2)
O22 0.033(3) 0.035(3) 0.032(3) 0.000(2) -0.008(2) -0.014(2)
O23 0.027(3) 0.090(4) 0.044(3) -0.003(3) -0.006(2) -0.021(3)
O24 0.030(2) 0.034(3) 0.028(3) 0.001(2) -0.005(2) -0.012(2)
O25 0.040(3) 0.056(3) 0.035(3) -0.001(3) 0.002(2) -0.023(3)
O26 0.044(3) 0.037(3) 0.035(3) 0.010(2) -0.005(2) -0.016(2)
O27 0.037(3) 0.052(3) 0.034(3) -0.004(2) -0.008(2) -0.023(2)
O28 0.036(3) 0.046(3) 0.029(3) 0.004(2) -0.011(2) -0.014(2)
O29 0.043(3) 0.034(3) 0.033(3) -0.003(2) 0.002(2) -0.022(2)
O30 0.062(4) 0.070(4) 0.065(4) -0.028(3) 0.018(3) -0.050(3)
O31 0.054(3) 0.034(3) 0.051(3) -0.005(2) 0.009(3) -0.026(3)
O32 0.052(3) 0.060(4) 0.049(4) 0.020(3) -0.017(3) -0.009(3)
O33 0.049(3) 0.032(3) 0.039(3) 0.005(2) 0.002(2) -0.010(2)
O34 0.044(3) 0.057(3) 0.038(3) -0.010(3) 0.003(2) -0.034(3)
O35 0.030(3) 0.050(3) 0.039(3) 0.009(2) -0.009(2) -0.010(2)
O36 0.028(3) 0.041(3) 0.038(3) 0.001(2) -0.002(2) -0.011(2)
O37 0.046(3) 0.063(4) 0.038(3) -0.012(3) 0.005(2) -0.027(3)
O38 0.042(3) 0.033(3) 0.038(3) -0.007(2) 0.006(2) -0.016(2)
O39 0.062(4) 0.032(3) 0.069(4) -0.002(3) 0.005(3) -0.003(3)
O40 0.033(3) 0.049(3) 0.034(3) -0.001(2) -0.010(2) -0.021(2)
O41 0.056(4) 0.045(3) 0.053(4) -0.012(3) -0.002(3) -0.014(3)
O42 0.030(3) 0.059(4) 0.054(4) -0.005(3) -0.002(2) -0.011(3)
O43 0.037(3) 0.060(4) 0.037(3) -0.007(3) 0.005(2) -0.017(3)
O44 0.038(3) 0.065(4) 0.060(4) 0.001(3) 0.000(3) -0.003(3)
C1 0.066(5) 0.052(4) 0.066(5) 0.006(4) -0.011(4) -0.027(4)
C2 0.041(4) 0.070(5) 0.061(5) 0.003(4) -0.002(4) -0.021(4)
C3 0.048(4) 0.050(4) 0.046(4) 0.000(3) -0.024(3) -0.015(3)
C4 0.047(4) 0.052(4) 0.055(4) 0.003(4) -0.013(3) -0.024(3)
C5 0.045(4) 0.064(5) 0.054(5) -0.009(4) -0.009(4) -0.018(4)
C6 0.060(5) 0.059(5) 0.070(5) -0.011(4) -0.015(4) -0.013(4)
C7 0.062(4) 0.056(4) 0.057(5) -0.002(4) -0.017(4) -0.015(4)
C8 0.065(5) 0.058(5) 0.067(5) -0.004(4) -0.020(4) -0.014(4)
C9 0.065(5) 0.063(5) 0.077(5) 0.013(4) -0.017(4) -0.030(4)
C10 0.066(5) 0.051(4) 0.078(5) 0.013(4) -0.016(4) -0.015(4)
C11 0.058(4) 0.051(4) 0.053(5) 0.004(4) -0.009(4) -0.016(4)
C12 0.073(5) 0.056(4) 0.064(5) -0.003(4) -0.022(4) -0.025(4)
C13 0.077(5) 0.048(4) 0.064(5) 0.008(4) -0.020(4) -0.017(4)
C14 0.060(5) 0.105(6) 0.055(5) 0.008(5) -0.018(4) -0.046(4)
C15 0.065(5) 0.112(6) 0.065(5) 0.008(5) -0.019(4) -0.062(4)
C16 0.049(4) 0.090(5) 0.061(5) 0.012(4) -0.016(4) -0.044(4)
C17 0.049(4) 0.079(5) 0.069(5) -0.012(4) 0.003(4) -0.037(4)
C18 0.058(5) 0.071(5) 0.072(5) -0.017(4) 0.000(4) -0.042(4)
C19 0.061(4) 0.119(5) 0.069(5) 0.005(5) -0.009(4) -0.054(4)
C20 0.058(5) 0.122(6) 0.070(5) 0.019(5) -0.019(4) -0.046(4)
C21 0.078(5) 0.131(7) 0.086(6) 0.032(6) -0.012(5) -0.059(5)
C22 0.105(6) 0.121(6) 0.045(5) 0.013(5) -0.012(5) -0.097(5)
C23 0.079(5) 0.083(5) 0.065(5) -0.002(4) 0.013(4) -0.055(4)
C24 0.059(4) 0.079(5) 0.047(4) 0.019(4) -0.008(4) -0.046(4)
C25 0.070(5) 0.104(6) 0.096(6) -0.017(5) -0.007(5) -0.045(5)
C26 0.099(6) 0.100(6) 0.110(7) -0.012(6) -0.023(6) -0.036(6)
C28' 0.041(5) 0.059(6) 0.134(7) 0.037(6) -0.035(5) -0.025(5)
N6 0.037(5) 0.066(5) 0.132(7) 0.038(6) -0.032(5) -0.021(5)
C32 0.048(6) 0.062(6) 0.131(7) 0.037(6) -0.032(6) -0.021(5)
C33 0.044(6) 0.062(7) 0.143(8) 0.040(7) -0.026(6) -0.030(6)
C34 0.040(6) 0.056(6) 0.129(8) 0.043(6) -0.022(6) -0.022(5)
C35 0.049(6) 0.058(6) 0.132(7) 0.042(6) -0.020(6) -0.021(5)
C36 0.049(7) 0.067(7) 0.136(9) 0.039(7) -0.017(7) -0.023(6)
N5 0.045(6) 0.067(7) 0.126(8) 0.040(6) -0.039(6) -0.015(5)
C27 0.039(6) 0.059(6) 0.135(8) 0.045(7) -0.025(6) -0.018(5)
C28 0.037(5) 0.057(6) 0.131(7) 0.040(6) -0.033(5) -0.025(5)
C29 0.041(5) 0.064(6) 0.138(7) 0.048(6) -0.019(6) -0.019(5)
C30 0.035(6) 0.054(6) 0.129(8) 0.056(6) -0.020(6) -0.012(5)
C31 0.043(6) 0.054(6) 0.126(8) 0.041(6) -0.054(6) -0.022(5)
C32' 0.042(5) 0.062(6) 0.130(7) 0.032(6) -0.036(6) -0.027(5)
C33' 0.045(6) 0.052(6) 0.139(8) 0.030(6) -0.033(6) -0.032(5)
N1 0.051(4) 0.051(4) 0.056(4) -0.005(3) -0.021(3) -0.016(3)
N2 0.058(4) 0.060(4) 0.061(5) 0.012(4) -0.012(4) -0.014(4)
N3 0.043(4) 0.066(4) 0.061(4) 0.006(4) -0.009(3) -0.034(3)
N4 0.065(5) 0.114(6) 0.111(7) 0.035(5) -0.038(5) -0.031(5)
O1W 0.041(3) 0.056(3) 0.040(3) 0.000(3) -0.003(2) -0.012(3)
O2W 0.94(6) 0.063(8) 0.31(2) 0.023(11) 0.38(3) -0.007(17)

loop_
_atom_type_symbol
_atom_type_description
_atom_type_scat_dispersion_real
_atom_type_scat_dispersion_imag
_atom_type_scat_source
C C 0.0033 0.0016 'International Tables Vol C Tables 4.2.6.8 and 6.1.1.4'
H H 0.0000 0.0000 'International Tables Vol C Tables 4.2.6.8 and 6.1.1.4'
Al Al 0.0645 0.0514 'International Tables Vol C Tables 4.2.6.8 and 6.1.1.4'
Mo Mo -1.6832 0.6857 'International Tables Vol C Tables 4.2.6.8 and 6.1.1.4'
N N 0.0061 0.0033 'International Tables Vol C Tables 4.2.6.8 and 6.1.1.4'
Ni Ni 0.3393 1.1124 'International Tables Vol C Tables 4.2.6.8 and 6.1.1.4'
O O 0.0106 0.0060 'International Tables Vol C Tables 4.2.6.8 and 6.1.1.4'
Sb Sb -0.5866 1.5461 'International Tables Vol C Tables 4.2.6.8 and 6.1.1.4'

loop_
_geom_angle_atom_site_label_1
_geom_angle_atom_site_label_2
_geom_angle_atom_site_label_3
_geom_angle
_geom_angle_site_symmetry_1
_geom_angle_site_symmetry_3
O7 Mo1 O35 104.6(2) . .
O7 Mo1 O8 99.6(3) . .
O35 Mo1 O8 98.5(2) . .
O7 Mo1 O36 102.0(3) . .
O35 Mo1 O36 87.6(2) . .
O8 Mo1 O36 155.3(2) . .
O7 Mo1 O5 90.4(2) . .
O35 Mo1 O5 158.9(2) . .
O8 Mo1 O5 93.5(2) . .
O36 Mo1 O5 74.62(19) . .
O7 Mo1 O2 163.1(2) . .
O35 Mo1 O2 92.15(18) . .
O8 Mo1 O2 75.07(19) . .
O36 Mo1 O2 80.83(18) . .
O5 Mo1 O2 74.14(17) . .
O7 Mo1 Mo4 130.6(2) . .
O35 Mo1 Mo4 93.34(16) . .
O8 Mo1 Mo4 31.51(15) . .
O36 Mo1 Mo4 124.73(14) . .
O5 Mo1 Mo4 87.77(14) . .
O2 Mo1 Mo4 43.90(12) . .
O7 Mo1 Mo13 89.9(2) . .
O35 Mo1 Mo13 127.03(17) . .
O8 Mo1 Mo13 129.45(16) . .
O36 Mo1 Mo13 39.45(14) . .
O5 Mo1 Mo13 36.51(14) . .
O2 Mo1 Mo13 81.74(12) . .
Mo4 Mo1 Mo13 115.11(2) . .
O25 Mo2 O29 103.2(2) . .
O25 Mo2 O26 99.5(2) . .
O29 Mo2 O26 98.7(2) . .
O25 Mo2 O24 101.5(2) . .
O29 Mo2 O24 87.7(2) . .
O26 Mo2 O24 156.1(2) . .
O25 Mo2 O22 91.1(2) . .
O29 Mo2 O22 158.74(19) . .
O26 Mo2 O22 94.3(2) . .
O24 Mo2 O22 73.90(18) . .
O25 Mo2 O4 163.9(2) . .
O29 Mo2 O4 92.80(18) . .
O26 Mo2 O4 75.45(18) . .
O24 Mo2 O4 81.24(17) . .
O22 Mo2 O4 74.27(16) . .
O25 Mo2 Mo10 131.43(18) . .
O29 Mo2 Mo10 93.58(15) . .
O26 Mo2 Mo10 32.36(14) . .
O24 Mo2 Mo10 124.73(13) . .
O22 Mo2 Mo10 88.49(12) . .
O4 Mo2 Mo10 43.49(11) . .
O25 Mo2 Mo14 90.51(18) . .
O29 Mo2 Mo14 126.84(15) . .
O26 Mo2 Mo14 129.71(16) . .
O24 Mo2 Mo14 39.17(14) . .
O22 Mo2 Mo14 35.92(12) . .
O4 Mo2 Mo14 81.61(11) . .
Mo10 Mo2 Mo14 114.99(2) . .
O9 Mo3 O11 103.5(2) . .
O9 Mo3 O10 99.7(2) . .
O11 Mo3 O10 100.7(2) . .
O9 Mo3 O6 100.3(2) . .
O11 Mo3 O6 88.2(2) . .
O10 Mo3 O6 155.5(2) . .
O9 Mo3 O5 88.2(2) . .
O11 Mo3 O5 160.59(19) . .
O10 Mo3 O5 92.3(2) . .
O6 Mo3 O5 74.37(18) . .
O9 Mo3 O2 160.9(2) . .
O11 Mo3 O2 95.54(19) . .
O10 Mo3 O2 76.25(18) . .
O6 Mo3 O2 80.27(18) . .
O5 Mo3 O2 73.46(17) . .
O9 Mo3 Mo4 131.72(18) . .
O11 Mo3 Mo4 96.29(16) . .
O10 Mo3 Mo4 32.76(14) . .
O6 Mo3 Mo4 124.20(14) . .
O5 Mo3 Mo4 86.82(14) . .
O2 Mo3 Mo4 43.94(12) . .
O9 Mo3 Mo13 86.82(19) . .
O11 Mo3 Mo13 127.55(16) . .
O10 Mo3 Mo13 128.45(16) . .
O6 Mo3 Mo13 39.47(13) . .
O5 Mo3 Mo13 36.48(13) . .
O2 Mo3 Mo13 81.60(12) . .
Mo4 Mo3 Mo13 114.62(2) . .
O12 Mo4 O8 100.8(3) . .
O12 Mo4 O16 100.6(3) . .
O8 Mo4 O16 90.8(2) . .
O12 Mo4 O14 101.4(3) . .
O8 Mo4 O14 157.6(2) . .
O16 Mo4 O14 87.4(2) . .
O12 Mo4 O10 99.8(2) . .
O8 Mo4 O10 86.3(2) . .
O16 Mo4 O10 159.6(2) . .
O14 Mo4 O10 87.6(2) . .
O12 Mo4 O2 171.5(2) . .
O8 Mo4 O2 73.89(19) . .
O16 Mo4 O2 86.34(18) . .
O14 Mo4 O2 83.72(18) . .
O10 Mo4 O2 73.47(18) . .
O12 Mo4 Mo3 130.0(2) . .
O8 Mo4 Mo3 83.01(16) . .
O16 Mo4 Mo3 129.35(15) . .
O14 Mo4 Mo3 80.90(15) . .
O10 Mo4 Mo3 30.27(14) . .
O2 Mo4 Mo3 43.61(11) . .
O12 Mo4 Mo1 130.9(2) . .
O8 Mo4 Mo1 30.04(15) . .
O16 Mo4 Mo1 84.96(15) . .
O14 Mo4 Mo1 127.66(14) . .
O10 Mo4 Mo1 82.45(15) . .
O2 Mo4 Mo1 44.18(11) . .
Mo3 Mo4 Mo1 65.34(2) . .
O13 Mo5 O18 99.7(2) . .
O13 Mo5 O40 101.5(3) . .
O18 Mo5 O40 90.2(2) . .
O13 Mo5 O15 100.1(3) . .
O18 Mo5 O15 86.4(2) . .
O40 Mo5 O15 158.4(2) . .
O13 Mo5 O11 101.0(2) . .
O18 Mo5 O11 159.1(2) . .
O40 Mo5 O11 88.0(2) . .
O15 Mo5 O11 87.6(2) . .
O13 Mo5 O3 171.6(2) . .
O18 Mo5 O3 74.60(18) . .
O40 Mo5 O3 84.88(18) . .
O15 Mo5 O3 73.61(18) . .
O11 Mo5 O3 84.52(18) . .
O13 Mo5 Mo7 130.34(19) . .
O18 Mo5 Mo7 30.65(14) . .
O40 Mo5 Mo7 84.27(14) . .
O15 Mo5 Mo7 81.95(15) . .
O11 Mo5 Mo7 128.56(14) . .
O3 Mo5 Mo7 44.20(11) . .
O13 Mo5 Mo6 130.1(2) . .
O18 Mo5 Mo6 83.24(15) . .
O40 Mo5 Mo6 128.31(14) . .
O15 Mo5 Mo6 30.06(14) . .
O11 Mo5 Mo6 81.56(15) . .
O3 Mo5 Mo6 43.92(11) . .
Mo7 Mo5 Mo6 64.88(2) . .
O17 Mo6 O14 103.4(3) . .
O17 Mo6 O15 99.1(2) . .
O14 Mo6 O15 100.9(2) . .
O17 Mo6 O19 101.4(2) . .
O14 Mo6 O19 86.7(2) . .
O15 Mo6 O19 155.8(2) . .
O17 Mo6 O21 90.7(2) . .
O14 Mo6 O21 158.47(19) . .
O15 Mo6 O21 92.7(2) . .
O19 Mo6 O21 74.42(18) . .
O17 Mo6 O3 163.2(2) . .
O14 Mo6 O3 93.33(19) . .
O15 Mo6 O3 75.71(19) . .
O19 Mo6 O3 81.01(17) . .
O21 Mo6 O3 73.79(17) . .
O17 Mo6 Mo5 130.9(2) . .
O14 Mo6 Mo5 95.48(16) . .
O15 Mo6 Mo5 32.25(15) . .
O19 Mo6 Mo5 124.86(13) . .
O21 Mo6 Mo5 87.10(13) . .
O3 Mo6 Mo5 43.85(11) . .
O17 Mo6 Mo14 89.10(19) . .
O14 Mo6 Mo14 126.94(15) . .
O15 Mo6 Mo14 128.15(17) . .
O19 Mo6 Mo14 40.23(13) . .
O21 Mo6 Mo14 35.73(12) . .
O3 Mo6 Mo14 82.08(11) . .
Mo5 Mo6 Mo14 114.59(2) . .
O23 Mo7 O27 102.4(3) . .
O23 Mo7 O18 99.6(2) . .
O27 Mo7 O18 97.6(2) . .
O23 Mo7 O24 101.6(2) . .
O27 Mo7 O24 86.8(2) . .
O18 Mo7 O24 156.8(2) . .
O23 Mo7 O21 93.0(3) . .
O27 Mo7 O21 158.47(19) . .
O18 Mo7 O21 94.5(2) . .
O24 Mo7 O21 75.30(18) . .
O23 Mo7 O3 166.0(3) . .
O27 Mo7 O3 91.33(19) . .
O18 Mo7 O3 75.66(18) . .
O24 Mo7 O3 81.49(17) . .
O21 Mo7 O3 74.44(17) . .
O23 Mo7 Mo14 90.8(2) . .
O27 Mo7 Mo14 127.60(15) . .
O18 Mo7 Mo14 130.14(17) . .
O24 Mo7 Mo14 40.77(13) . .
O21 Mo7 Mo14 36.03(12) . .
O3 Mo7 Mo14 82.66(12) . .
O23 Mo7 Mo5 131.2(2) . .
O27 Mo7 Mo5 92.85(15) . .
O18 Mo7 Mo5 31.86(14) . .
O24 Mo7 Mo5 125.55(13) . .
O21 Mo7 Mo5 88.02(13) . .
O3 Mo7 Mo5 44.06(11) . .
Mo14 Mo7 Mo5 115.64(2) . .
O20 Mo8 O16 103.3(2) . .
O20 Mo8 O28 99.3(2) . .
O16 Mo8 O28 98.5(2) . .
O20 Mo8 O19 101.7(2) . .
O16 Mo8 O19 87.6(2) . .
O28 Mo8 O19 156.2(2) . .
O20 Mo8 O22 89.2(2) . .
O16 Mo8 O22 160.4(2) . .
O28 Mo8 O22 94.34(19) . .
O19 Mo8 O22 74.90(18) . .
O20 Mo8 O4 162.2(2) . .
O16 Mo8 O4 94.33(19) . .
O28 Mo8 O4 75.31(19) . .
O19 Mo8 O4 81.28(17) . .
O22 Mo8 O4 74.55(16) . .
O20 Mo8 Mo10 130.71(18) . .
O16 Mo8 Mo10 94.44(16) . .
O28 Mo8 Mo10 32.00(15) . .
O19 Mo8 Mo10 124.94(14) . .
O22 Mo8 Mo10 88.56(12) . .
O4 Mo8 Mo10 43.67(11) . .
O20 Mo8 Mo14 88.61(17) . .
O16 Mo8 Mo14 127.27(15) . .
O28 Mo8 Mo14 130.50(15) . .
O19 Mo8 Mo14 39.78(13) . .
O22 Mo8 Mo14 36.59(12) . .
O4 Mo8 Mo14 82.62(11) . .
Mo10 Mo8 Mo14 116.08(2) . .
O30 Mo9 O27 100.7(3) . .
O30 Mo9 O34 101.3(3) . .
O27 Mo9 O34 90.4(2) . .
O30 Mo9 O31 100.0(3) . .
O27 Mo9 O31 159.3(2) . .
O34 Mo9 O31 86.3(2) . .
O30 Mo9 O29 99.0(2) . .
O27 Mo9 O29 87.2(2) . .
O34 Mo9 O29 159.7(2) . .
O31 Mo9 O29 88.9(2) . .
O30 Mo9 O1 172.9(2) . .
O27 Mo9 O1 85.41(18) . .
O34 Mo9 O1 74.94(18) . .
O31 Mo9 O1 73.97(18) . .
O29 Mo9 O1 84.75(18) . .
O30 Mo9 Mo12 132.0(2) . .
O27 Mo9 Mo12 84.30(14) . .
O34 Mo9 Mo12 30.70(14) . .
O31 Mo9 Mo12 82.44(14) . .
O29 Mo9 Mo12 129.02(13) . .
O1 Mo9 Mo12 44.54(11) . .
O30 Mo9 Mo11 130.3(2) . .
O27 Mo9 Mo11 128.86(14) . .
O34 Mo9 Mo11 83.13(16) . .
O31 Mo9 Mo11 30.42(14) . .
O29 Mo9 Mo11 82.75(14) . .
O1 Mo9 Mo11 43.88(11) . .
Mo12 Mo9 Mo11 65.04(2) . .
O32 Mo10 O35 101.2(2) . .
O32 Mo10 O28 100.4(3) . .
O35 Mo10 O28 90.5(2) . .
O32 Mo10 O33 100.7(3) . .
O35 Mo10 O33 86.9(2) . .
O28 Mo10 O33 158.9(2) . .
O32 Mo10 O26 99.9(2) . .
O35 Mo10 O26 158.9(2) . .
O28 Mo10 O26 85.7(2) . .
O33 Mo10 O26 89.2(2) . .
O32 Mo10 O4 171.5(2) . .
O35 Mo10 O4 85.18(18) . .
O28 Mo10 O4 73.65(18) . .
O33 Mo10 O4 85.22(19) . .
O26 Mo10 O4 73.84(17) . .
O32 Mo10 Mo8 130.9(2) . .
O35 Mo10 Mo8 84.03(15) . .
O28 Mo10 Mo8 30.52(14) . .
O33 Mo10 Mo8 128.39(14) . .
O26 Mo10 Mo8 82.18(14) . .
O4 Mo10 Mo8 43.48(12) . .
O32 Mo10 Mo2 130.2(2) . .
O35 Mo10 Mo2 128.64(14) . .
O28 Mo10 Mo2 82.28(14) . .
O33 Mo10 Mo2 82.97(15) . .
O26 Mo10 Mo2 30.29(13) . .
O4 Mo10 Mo2 43.94(11) . .
Mo8 Mo10 Mo2 64.670(18) . .
O39 Mo11 O33 103.1(3) . .
O39 Mo11 O31 100.0(3) . .
O33 Mo11 O31 99.4(2) . .
O39 Mo11 O36 101.0(3) . .
O33 Mo11 O36 87.7(2) . .
O31 Mo11 O36 155.7(2) . .
O39 Mo11 O38 91.2(2) . .
O33 Mo11 O38 158.2(2) . .
O31 Mo11 O38 94.1(2) . .
O36 Mo11 O38 73.3(2) . .
O39 Mo11 O1 164.2(3) . .
O33 Mo11 O1 92.72(19) . .
O31 Mo11 O1 75.88(19) . .
O36 Mo11 O1 80.57(17) . .
O38 Mo11 O1 73.99(17) . .
O39 Mo11 Mo9 132.2(2) . .
O33 Mo11 Mo9 94.31(17) . .
O31 Mo11 Mo9 32.66(15) . .
O36 Mo11 Mo9 124.14(14) . .
O38 Mo11 Mo9 87.84(14) . .
O1 Mo11 Mo9 43.57(11) . .
O39 Mo11 Mo13 90.0(2) . .
O33 Mo11 Mo13 126.89(17) . .
O31 Mo11 Mo13 129.04(17) . .
O36 Mo11 Mo13 39.21(14) . .
O38 Mo11 Mo13 35.41(13) . .
O1 Mo11 Mo13 81.32(11) . .
Mo9 Mo11 Mo13 114.22(3) . .
O37 Mo12 O40 102.9(2) . .
O37 Mo12 O34 100.1(2) . .
O40 Mo12 O34 97.5(2) . .
O37 Mo12 O6 103.3(2) . .
O40 Mo12 O6 86.2(2) . .
O34 Mo12 O6 154.9(2) . .
O37 Mo12 O38 91.5(2) . .
O40 Mo12 O38 158.7(2) . .
O34 Mo12 O38 95.2(2) . .
O6 Mo12 O38 75.20(19) . .
O37 Mo12 O1 164.5(2) . .
O40 Mo12 O1 92.50(19) . .
O34 Mo12 O1 75.60(19) . .
O6 Mo12 O1 79.45(17) . .
O38 Mo12 O1 74.27(17) . .
O37 Mo12 Mo9 131.76(18) . .
O40 Mo12 Mo9 93.08(14) . .
O34 Mo12 Mo9 32.09(16) . .
O6 Mo12 Mo9 123.22(14) . .
O38 Mo12 Mo9 88.73(12) . .
O1 Mo12 Mo9 43.81(11) . .
O37 Mo12 Mo13 90.06(19) . .
O40 Mo12 Mo13 126.98(14) . .
O34 Mo12 Mo13 130.87(17) . .
O6 Mo12 Mo13 40.90(13) . .
O38 Mo12 Mo13 36.09(13) . .
O1 Mo12 Mo13 82.08(11) . .
Mo9 Mo12 Mo13 115.76(3) . .
O44 Mo13 O43 101.9(3) . .
O44 Mo13 O38 105.3(3) . .
O43 Mo13 O38 104.9(2) . .
O44 Mo13 O5 103.1(3) . .
O43 Mo13 O5 101.5(2) . .
O38 Mo13 O5 135.73(19) . .
O44 Mo13 O36 89.6(2) . .
O43 Mo13 O36 168.3(2) . .
O38 Mo13 O36 73.6(2) . .
O5 Mo13 O36 73.36(19) . .
O44 Mo13 O6 173.3(2) . .
O43 Mo13 O6 84.6(2) . .
O38 Mo13 O6 74.18(18) . .
O5 Mo13 O6 73.71(18) . .
O36 Mo13 O6 83.84(17) . .
O44 Mo13 Mo12 144.6(2) . .
O43 Mo13 Mo12 86.95(18) . .
O38 Mo13 Mo12 39.68(14) . .
O5 Mo13 Mo12 108.65(14) . .
O36 Mo13 Mo12 84.83(13) . .
O6 Mo13 Mo12 36.26(12) . .
O44 Mo13 Mo1 90.1(2) . .
O43 Mo13 Mo1 140.81(19) . .
O38 Mo13 Mo1 107.55(14) . .
O5 Mo13 Mo1 39.31(14) . .
O36 Mo13 Mo1 35.36(13) . .
O6 Mo13 Mo1 83.73(12) . .
Mo12 Mo13 Mo1 104.54(2) . .
O44 Mo13 Mo11 91.5(2) . .
O43 Mo13 Mo11 144.54(19) . .
O38 Mo13 Mo11 39.62(15) . .
O5 Mo13 Mo11 107.22(14) . .
O36 Mo13 Mo11 35.30(13) . .
O6 Mo13 Mo11 83.98(12) . .
Mo12 Mo13 Mo11 64.58(2) . .
Mo1 Mo13 Mo11 70.62(2) . .
O44 Mo13 Mo3 143.4(2) . .
O43 Mo13 Mo3 85.07(19) . .
O38 Mo13 Mo3 107.45(14) . .
O5 Mo13 Mo3 40.65(14) . .
O36 Mo13 Mo3 84.32(13) . .
O6 Mo13 Mo3 34.61(12) . .
Mo12 Mo13 Mo3 70.87(2) . .
Mo1 Mo13 Mo3 64.73(2) . .
Mo11 Mo13 Mo3 103.48(2) . .
O42 Mo14 O41 102.4(3) . .
O42 Mo14 O21 101.3(2) . .
O41 Mo14 O21 105.6(2) . .
O42 Mo14 O22 106.1(2) . .
O41 Mo14 O22 102.6(2) . .
O21 Mo14 O22 134.89(19) . .
O42 Mo14 O24 87.2(2) . .
O41 Mo14 O24 170.1(2) . .
O21 Mo14 O24 74.01(18) . .
O22 Mo14 O24 72.36(18) . .
O42 Mo14 O19 171.4(2) . .
O41 Mo14 O19 86.0(2) . .
O21 Mo14 O19 74.22(18) . .
O22 Mo14 O19 73.40(17) . .
O24 Mo14 O19 84.40(17) . .
O42 Mo14 Mo7 87.2(2) . .
O41 Mo14 Mo7 144.9(2) . .
O21 Mo14 Mo7 39.40(14) . .
O22 Mo14 Mo7 106.99(14) . .
O24 Mo14 Mo7 36.08(12) . .
O19 Mo14 Mo7 84.79(12) . .
O42 Mo14 Mo6 141.0(2) . .
O41 Mo14 Mo6 88.74(19) . .
O21 Mo14 Mo6 39.88(14) . .
O22 Mo14 Mo6 107.65(13) . .
O24 Mo14 Mo6 84.88(11) . .
O19 Mo14 Mo6 35.87(12) . .
Mo7 Mo14 Mo6 64.73(2) . .
O42 Mo14 Mo8 146.03(19) . .
O41 Mo14 Mo8 87.1(2) . .
O21 Mo14 Mo8 107.40(14) . .
O22 Mo14 Mo8 40.01(13) . .
O24 Mo14 Mo8 83.71(12) . .
O19 Mo14 Mo8 34.81(12) . .
Mo7 Mo14 Mo8 103.72(2) . .
Mo6 Mo14 Mo8 70.63(2) . .
O42 Mo14 Mo2 90.87(19) . .
O41 Mo14 Mo2 141.5(2) . .
O21 Mo14 Mo2 106.92(14) . .
O22 Mo14 Mo2 38.96(13) . .
O24 Mo14 Mo2 34.55(12) . .
O19 Mo14 Mo2 83.49(12) . .
Mo7 Mo14 Mo2 70.56(2) . .
Mo6 Mo14 Mo2 103.38(2) . .
Mo8 Mo14 Mo2 63.890(18) . .
O3 Al1 O1 106.5(2) . .
O3 Al1 O2 106.9(2) . .
O1 Al1 O2 115.3(2) . .
O3 Al1 O4 115.4(2) . .
O1 Al1 O4 107.0(2) . .
O2 Al1 O4 106.0(2) . .
Al1 O1 Mo9 127.4(2) . .
Al1 O1 Mo11 119.1(2) . .
Mo9 O1 Mo11 92.55(16) . .
Al1 O1 Mo12 118.6(2) . .
Mo9 O1 Mo12 91.66(17) . .
Mo11 O1 Mo12 100.81(17) . .
Al1 O2 Mo3 117.4(2) . .
Al1 O2 Mo4 128.2(2) . .
Mo3 O2 Mo4 92.45(16) . .
Al1 O2 Mo1 118.6(2) . .
Mo3 O2 Mo1 102.15(17) . .
Mo4 O2 Mo1 91.91(16) . .
Al1 O3 Mo5 128.6(2) . .
Al1 O3 Mo6 118.0(2) . .
Mo5 O3 Mo6 92.23(16) . .
Al1 O3 Mo7 118.9(2) . .
Mo5 O3 Mo7 91.74(16) . .
Mo6 O3 Mo7 100.87(17) . .
Al1 O4 Mo8 118.8(2) . .
Al1 O4 Mo10 127.3(2) . .
Mo8 O4 Mo10 92.85(17) . .
Al1 O4 Mo2 117.9(2) . .
Mo8 O4 Mo2 101.29(17) . .
Mo10 O4 Mo2 92.57(15) . .
Mo13 O5 Mo1 104.2(2) . .
Mo13 O5 Mo3 102.9(2) . .
Mo1 O5 Mo3 108.2(2) . .
Mo3 O6 Mo12 151.2(3) . .
Mo3 O6 Mo13 105.92(19) . .
Mo12 O6 Mo13 102.8(2) . .
Mo1 O8 Mo4 118.4(2) . .
Mo3 O10 Mo4 117.0(2) . .
Mo3 O11 Mo5 147.4(3) . .
Mo6 O14 Mo4 150.1(3) . .
Mo6 O15 Mo5 117.7(2) . .
Mo8 O16 Mo4 148.2(3) . .
Mo7 O18 Mo5 117.5(2) . .
Mo8 O19 Mo6 150.4(2) . .
Mo8 O19 Mo14 105.4(2) . .
Mo6 O19 Mo14 103.90(19) . .
Mo14 O21 Mo7 104.6(2) . .
Mo14 O21 Mo6 104.4(2) . .
Mo7 O21 Mo6 108.7(2) . .
Mo14 O22 Mo2 105.1(2) . .
Mo14 O22 Mo8 103.39(19) . .
Mo2 O22 Mo8 107.51(19) . .
Mo2 O24 Mo7 150.2(3) . .
Mo2 O24 Mo14 106.3(2) . .
Mo7 O24 Mo14 103.15(19) . .
Mo2 O26 Mo10 117.4(2) . .
Mo7 O27 Mo9 151.1(3) . .
Mo8 O28 Mo10 117.5(2) . .
Mo2 O29 Mo9 149.1(3) . .
Mo11 O31 Mo9 116.9(2) . .
Mo11 O33 Mo10 149.6(3) . .
Mo12 O34 Mo9 117.2(3) . .
Mo1 O35 Mo10 150.8(3) . .
Mo1 O36 Mo11 149.1(3) . .
Mo1 O36 Mo13 105.2(2) . .
Mo11 O36 Mo13 105.5(2) . .
Mo13 O38 Mo12 104.2(2) . .
Mo13 O38 Mo11 105.0(2) . .
Mo12 O38 Mo11 108.2(2) . .
Mo12 O40 Mo5 150.4(3) . .
N1 C1 C2 119.8(9) . .
N1 C1 H1 120.1 . .
C2 C1 H1 120.1 . .
C1 C2 C3 120.4(8) . .
C1 C2 H2 119.8 . .
C3 C2 H2 119.8 . .
C2 C3 C4 116.0(8) . .
C2 C3 C6 121.7(8) . .
C4 C3 C6 122.3(8) . .
C5 C4 C3 120.7(8) . .
C5 C4 H4 119.6 . .
C3 C4 H4 119.6 . .
N1 C5 C4 120.4(8) . .
N1 C5 H5 119.8 . .
C4 C5 H5 119.8 . .
C3 C6 C7 112.6(8) . .
C3 C6 H6A 109.1 . .
C7 C6 H6A 109.1 . .
C3 C6 H6B 109.1 . .
C7 C6 H6B 109.1 . .
H6A C6 H6B 107.8 . .
C8 C7 C6 110.2(8) . .
C8 C7 H7A 109.6 . .
C6 C7 H7A 109.6 . .
C8 C7 H7B 109.6 . .
C6 C7 H7B 109.6 . .
H7A C7 H7B 108.1 . .
C11 C8 C7 116.4(9) . .
C11 C8 H8A 108.2 . .
C7 C8 H8A 108.2 . .
C11 C8 H8B 108.2 . .
C7 C8 H8B 108.2 . .
H8A C8 H8B 107.3 . .
N2 C9 C10 119.4(10) . .
N2 C9 H9 120.3 . .
C10 C9 H9 120.3 . .
C9 C10 C11 120.2(9) . .
C9 C10 H10 119.9 . .
C11 C10 H10 119.9 . .
C10 C11 C12 116.9(9) . .
C10 C11 C8 124.2(9) . .
C12 C11 C8 118.8(9) . .
C13 C12 C11 120.5(10) . .
C13 C12 H12 119.7 . .
C11 C12 H12 119.7 . .
N2 C13 C12 120.0(9) . .
N2 C13 H13 120.0 . .
C12 C13 H13 120.0 . .
C15 C14 N3 118.1(10) . .
C15 C14 H14 120.9 . .
N3 C14 H14 120.9 . .
C14 C15 C16 122.9(9) . .
C14 C15 H15 118.6 . .
C16 C15 H15 118.6 . .
C17 C16 C15 116.1(8) . .
C17 C16 C19 123.4(9) . .
C15 C16 C19 120.3(9) . .
C16 C17 C18 120.7(10) . .
C16 C17 H17 119.7 . .
C18 C17 H17 119.7 . .
N3 C18 C17 120.1(9) . .
N3 C18 H18 120.0 . .
C17 C18 H18 120.0 . .
C20 C19 C16 120.4(9) . .
C20 C19 H19A 107.2 . .
C16 C19 H19A 107.2 . .
C20 C19 H19B 107.2 . .
C16 C19 H19B 107.2 . .
H19A C19 H19B 106.9 . .
C19 C20 C21 115.8(10) . .
C19 C20 H20A 108.3 . .
C21 C20 H20A 108.3 . .
C19 C20 H20B 108.3 . .
C21 C20 H20B 108.3 . .
H20A C20 H20B 107.4 . .
C24 C21 C20 113.2(9) . .
C24 C21 H21A 108.9 . .
C20 C21 H21A 108.9 . .
C24 C21 H21B 108.9 . .
C20 C21 H21B 108.9 . .
H21A C21 H21B 107.7 . .
N4 C22 C23 115.5(10) . .
N4 C22 H22 122.3 . .
C23 C22 H22 122.3 . .
C24 C23 C22 117.6(10) . .
C24 C23 H23 121.2 . .
C22 C23 H23 121.2 . .
C25 C24 C23 120.0(11) . .
C25 C24 C21 116.2(11) . .
C23 C24 C21 123.8(11) . .
C26 C25 C24 123.3(14) . .
C26 C25 H25 118.4 . .
C24 C25 H25 118.3 . .
C25 C26 N4 120.9(14) . .
C25 C26 H26 119.6 . .
N4 C26 H26 119.6 . .
N6 C28' C35 120.0 . .
C32 N6 C28' 120.0 . .
C33 C32 N6 120.0 . .
C34 C33 C32 120.0 . .
C33 C34 C35 120.0 . .
C33 C34 C36 135.3(12) . 2_676
C35 C34 C36 104.7(12) . 2_676
C34 C35 C28' 120.0 . .
C34 C36 C33' 115.4(16) 2_676 .
C27 N5 C31 120.0 . .
C28 C27 N5 120.0 . .
C27 C28 C29 120.0 . .
C28 C29 C30 120.0 . .
C28 C29 C32' 115.8(12) . .
C30 C29 C32' 124.2(12) . .
C31 C30 C29 120.0 . .
C30 C31 N5 120.0 . .
C33' C32' C29 123.7(19) . .
C32' C33' C36 111.6(19) . .
C1 N1 C5 122.6(8) . .
C1 N1 H1A 118.7 . .
C5 N1 H1A 118.7 . .
C13 N2 C9 123.0(9) . .
C13 N2 H2A 118.5 . .
C9 N2 H2A 118.5 . .
C18 N3 C14 122.1(8) . .
C18 N3 H3 119.0 . .
C14 N3 H3 119.0 . .
C22 N4 C26 122.4(11) . .
C22 N4 H4A 118.8 . .
C26 N4 H4A 118.8 . .

loop_
_geom_bond_atom_site_label_1
_geom_bond_atom_site_label_2
_geom_bond_distance
_geom_bond_site_symmetry_2
Mo1 O7 1.687(5) .
Mo1 O35 1.833(5) .
Mo1 O8 1.860(6) .
Mo1 O36 1.969(5) .
Mo1 O5 2.145(5) .
Mo1 O2 2.278(4) .
Mo1 Mo4 3.2673(10) .
Mo1 Mo13 3.2828(10) .
Mo2 O25 1.701(5) .
Mo2 O29 1.827(5) .
Mo2 O26 1.859(5) .
Mo2 O24 1.960(4) .
Mo2 O22 2.161(5) .
Mo2 O4 2.274(4) .
Mo2 Mo10 3.2741(9) .
Mo2 Mo14 3.3176(9) .
Mo3 O9 1.697(5) .
Mo3 O11 1.814(5) .
Mo3 O10 1.846(5) .
Mo3 O6 1.951(5) .
Mo3 O5 2.208(5) .
Mo3 O2 2.254(4) .
Mo3 Mo4 3.2642(9) .
Mo3 Mo13 3.3037(10) .
Mo4 O12 1.673(6) .
Mo4 O8 1.942(5) .
Mo4 O16 1.949(5) .
Mo4 O14 1.965(5) .
Mo4 O10 1.982(5) .
Mo4 O2 2.267(5) .
Mo5 O13 1.685(5) .
Mo5 O18 1.937(5) .
Mo5 O40 1.938(5) .
Mo5 O15 1.969(5) .
Mo5 O11 1.982(5) .
Mo5 O3 2.266(4) .
Mo5 Mo7 3.2562(9) .
Mo5 Mo6 3.2677(10) .
Mo6 O17 1.680(5) .
Mo6 O14 1.829(5) .
Mo6 O15 1.849(5) .
Mo6 O19 1.981(4) .
Mo6 O21 2.173(5) .
Mo6 O3 2.268(5) .
Mo6 Mo14 3.2819(9) .
Mo7 O23 1.685(5) .
Mo7 O27 1.838(5) .
Mo7 O18 1.871(5) .
Mo7 O24 1.969(4) .
Mo7 O21 2.135(5) .
Mo7 O3 2.271(4) .
Mo7 Mo14 3.2551(9) .
Mo8 O20 1.694(5) .
Mo8 O16 1.842(5) .
Mo8 O28 1.868(5) .
Mo8 O19 1.948(4) .
Mo8 O22 2.174(5) .
Mo8 O4 2.247(5) .
Mo8 Mo10 3.2623(9) .
Mo8 Mo14 3.2900(9) .
Mo9 O30 1.684(5) .
Mo9 O27 1.934(5) .
Mo9 O34 1.940(5) .
Mo9 O31 1.973(5) .
Mo9 O29 1.980(5) .
Mo9 O1 2.249(4) .
Mo9 Mo12 3.2470(9) .
Mo9 Mo11 3.2594(10) .
Mo10 O32 1.686(5) .
Mo10 O35 1.943(5) .
Mo10 O28 1.948(5) .
Mo10 O33 1.964(5) .
Mo10 O26 1.973(5) .
Mo10 O4 2.256(4) .
Mo11 O39 1.676(5) .
Mo11 O33 1.839(5) .
Mo11 O31 1.851(5) .
Mo11 O36 1.976(5) .
Mo11 O38 2.175(5) .
Mo11 O1 2.261(4) .
Mo11 Mo13 3.2953(9) .
Mo12 O37 1.693(5) .
Mo12 O40 1.849(5) .
Mo12 O34 1.864(5) .
Mo12 O6 1.973(4) .
Mo12 O38 2.142(5) .
Mo12 O1 2.278(4) .
Mo12 Mo13 3.2520(10) .
Mo13 O44 1.709(6) .
Mo13 O43 1.715(5) .
Mo13 O38 1.976(5) .
Mo13 O5 2.015(5) .
Mo13 O36 2.162(5) .
Mo13 O6 2.184(5) .
Mo14 O42 1.711(5) .
Mo14 O41 1.716(6) .
Mo14 O21 1.978(5) .
Mo14 O22 2.016(5) .
Mo14 O24 2.183(5) .
Mo14 O19 2.183(4) .
Al1 O3 1.764(5) .
Al1 O1 1.765(5) .
Al1 O2 1.769(4) .
Al1 O4 1.783(5) .
C1 N1 1.301(11) .
C1 C2 1.370(12) .
C1 H1 0.9300 .
C2 C3 1.374(12) .
C2 H2 0.9300 .
C3 C4 1.399(11) .
C3 C6 1.472(12) .
C4 C5 1.340(12) .
C4 H4 0.9300 .
C5 N1 1.303(11) .
C5 H5 0.9300 .
C6 C7 1.556(12) .
C6 H6A 0.9700 .
C6 H6B 0.9700 .
C7 C8 1.492(12) .
C7 H7A 0.9700 .
C7 H7B 0.9700 .
C8 C11 1.477(12) .
C8 H8A 0.9700 .
C8 H8B 0.9700 .
C9 N2 1.324(11) .
C9 C10 1.364(13) .
C9 H9 0.9300 .
C10 C11 1.375(13) .
C10 H10 0.9300 .
C11 C12 1.391(12) .
C12 C13 1.350(13) .
C12 H12 0.9300 .
C13 N2 1.295(12) .
C13 H13 0.9300 .
C14 C15 1.336(12) .
C14 N3 1.337(11) .
C14 H14 0.9300 .
C15 C16 1.380(13) .
C15 H15 0.9300 .
C16 C17 1.353(12) .
C16 C19 1.517(12) .
C17 C18 1.370(11) .
C17 H17 0.9300 .
C18 N3 1.306(11) .
C18 H18 0.9300 .
C19 C20 1.408(13) .
C19 H19A 0.9700 .
C19 H19B 0.9700 .
C20 C21 1.505(13) .
C20 H20A 0.9700 .
C20 H20B 0.9700 .
C21 C24 1.492(14) .
C21 H21A 0.9700 .
C21 H21B 0.9700 .
C22 N4 1.325(14) .
C22 C23 1.430(15) .
C22 H22 0.9300 .
C23 C24 1.369(13) .
C23 H23 0.9300 .
C24 C25 1.288(14) .
C25 C26 1.244(16) .
C25 H25 0.9300 .
C26 N4 1.332(16) .
C26 H26 0.9300 .
C28' N6 1.3900 .
C28' C35 1.3900 .
N6 C32 1.3900 .
C32 C33 1.3900 .
C33 C34 1.3900 .
C34 C35 1.3900 .
C34 C36 1.44(2) 2_676
C36 C34 1.44(3) 2_676
C36 C33' 1.65(3) .
N5 C27 1.3900 .
N5 C31 1.3900 .
C27 C28 1.3900 .
C28 C29 1.3900 .
C29 C30 1.3900 .
C29 C32' 1.66(3) .
C30 C31 1.3900 .
C32' C33' 1.45(3) .
N1 H1A 0.8600 .
N2 H2A 0.8600 .
N3 H3 0.8600 .
N4 H4A 0.8600 .
